data_7106611
loop_
_publ_author_name
'Zhong Li'
'Yee-Fun Lim'
'Jongbok Kim'
'Sean Parkin'
'Yueh-Lin Loo'
'George Malliaras'
'John E.Anthony'

_publ_section_title
;
 Isomerically pure electron-deficient anthradithiophenes and their
 acceptor performance in polymer solar cells
;
_journal_name_full Chem.Commun.
_journal_page_first 7617
_journal_paper_doi 10.1039/c1cc12410b
_journal_volume 47
_journal_year 2011
_chemical_formula_moiety 'C44 H52 N2 O2 S2 Si2'
_chemical_formula_sum 'C44 H52 N2 O2 S2 Si2'
_chemical_formula_weight 761.18
_chemical_name_systematic
;
?
;
_space_group_IT_number 14
_symmetry_cell_setting monoclinic
_symmetry_space_group_name_Hall '-P 2ybc'
_symmetry_space_group_name_H-M 'P 1 21/c 1'
_atom_sites_solution_hydrogens geom
_atom_sites_solution_primary direct
_atom_sites_solution_secondary difmap
_audit_creation_method SHELXL-97
_cell_angle_alpha 90.00
_cell_angle_beta 106.683(1)
_cell_angle_gamma 90.00
_cell_formula_units_Z 2
_cell_length_a 10.6703(3)
_cell_length_b 16.2068(4)
_cell_length_c 12.0490(3)
_cell_measurement_reflns_used 9289
_cell_measurement_temperature 90.0(2)
_cell_measurement_theta_max 68.44
_cell_measurement_theta_min 4.33
_cell_volume 1995.95(9)
_computing_cell_refinement APEX2
_computing_data_collection 'APEX2 (Bruker-AXS, 2006)'
_computing_data_reduction APEX2
_computing_molecular_graphics 'XP in SHELXTL (Sheldrick, 2008)'
_computing_publication_material
;
SHELX-97 (Sheldrick, 2008) and local procedures
;
_computing_structure_refinement 'SHELXL-97 (Sheldrick, 2008)'
_computing_structure_solution 'SHELXS-97 (Sheldrick, 2008)'
_diffrn_ambient_temperature 90.0(2)
_diffrn_detector_area_resol_mean 5.6
_diffrn_measured_fraction_theta_full 0.990
_diffrn_measured_fraction_theta_max 0.990
_diffrn_measurement_device_type 'Bruker X8 Proteum diffractometer'
_diffrn_measurement_method '\f and \w scans'
_diffrn_radiation_monochromator 'graded multilayer optics'
_diffrn_radiation_source 'fine-focus rotating anode'
_diffrn_radiation_type CuK\a
_diffrn_radiation_wavelength 1.54178
_diffrn_reflns_av_R_equivalents 0.0564
_diffrn_reflns_av_sigmaI/netI 0.0239
_diffrn_reflns_limit_h_max 12
_diffrn_reflns_limit_h_min -12
_diffrn_reflns_limit_k_max 19
_diffrn_reflns_limit_k_min 0
_diffrn_reflns_limit_l_max 14
_diffrn_reflns_limit_l_min 0
_diffrn_reflns_number 47559
_diffrn_reflns_theta_full 68.59
_diffrn_reflns_theta_max 68.59
_diffrn_reflns_theta_min 4.33
_diffrn_standards_number 0
_exptl_absorpt_coefficient_mu 2.087
_exptl_absorpt_correction_T_max 0.921
_exptl_absorpt_correction_T_min 0.791
_exptl_absorpt_correction_type multi-scan
_exptl_absorpt_process_details 'Sadabs in APEX2 (BrukerAXS, 2006)'
_exptl_crystal_colour red
_exptl_crystal_density_diffrn 1.267
_exptl_crystal_density_method 'not measured'
_exptl_crystal_description block
_exptl_crystal_F_000 812
_exptl_crystal_size_max 0.08
_exptl_crystal_size_mid 0.08
_exptl_crystal_size_min 0.04
_refine_diff_density_max 0.593
_refine_diff_density_min -0.364
_refine_diff_density_rms 0.078
_refine_ls_extinction_method none
_refine_ls_goodness_of_fit_ref 1.184
_refine_ls_hydrogen_treatment constr
_refine_ls_matrix_type full
_refine_ls_number_parameters 248
_refine_ls_number_reflns 3647
_refine_ls_number_restraints 10
_refine_ls_restrained_S_all 1.189
_refine_ls_R_factor_all 0.0498
_refine_ls_R_factor_gt 0.0470
_refine_ls_shift/su_max 0.000
_refine_ls_shift/su_mean 0.000
_refine_ls_structure_factor_coef Fsqd
_refine_ls_weighting_details 'calc w=1/[\s^2^(Fo^2^)+(0.0749P)^2^+1.9380P] where P=(Fo^2^+2Fc^2^)/3'
_refine_ls_weighting_scheme calc
_refine_ls_wR_factor_gt 0.1390
_refine_ls_wR_factor_ref 0.1445
_reflns_number_gt 3522
_reflns_number_total 3647
_reflns_threshold_expression >2\s(I)
_cod_data_source_file c1cc12410b.txt
_cod_data_source_block x10193t4
_cod_original_cell_volume 1995.94(9)
_cod_original_sg_symbol_H-M 'P 21/c'
_cod_database_code 7106611

loop_
_symmetry_equiv_pos_as_xyz
'x, y, z'
'-x, y+1/2, -z+1/2'
'-x, -y, -z'
'x, -y-1/2, z-1/2'

loop_
_atom_site_label
_atom_site_type_symbol
_atom_site_fract_x
_atom_site_fract_y
_atom_site_fract_z
_atom_site_U_iso_or_equiv
_atom_site_adp_type
_atom_site_occupancy
_atom_site_symmetry_multiplicity
_atom_site_calc_flag
_atom_site_refinement_flags
_atom_site_disorder_assembly
_atom_site_disorder_group
Si1 Si 0.72579(6) -0.03384(4) 0.11129(5) 0.01876(19) Uani 1 1 d . . .
O1 O -0.06008(17) 0.28818(11) 0.09092(14) 0.0270(4) Uani 1 1 d . B .
N1 N -0.17721(19) 0.26275(12) 0.21624(17) 0.0221(4) Uani 1 1 d . B .
C1 C 0.5473(2) -0.00309(13) 0.40195(19) 0.0181(5) Uani 1 1 d . . .
C2 C 0.4320(2) 0.04182(13) 0.39589(19) 0.0177(5) Uani 1 1 d . B .
C3 C 0.3622(2) 0.08289(14) 0.29314(19) 0.0195(5) Uani 1 1 d . . .
H3 H 0.3930 0.0809 0.2266 0.023 Uiso 1 1 calc R A 1
C4 C 0.2503(2) 0.12547(14) 0.28966(19) 0.0197(5) Uani 0.905(3) 1 d PD B 1
S5 S 0.15107(6) 0.17926(4) 0.17050(6) 0.0194(2) Uani 0.905(3) 1 d PD B 1
C6 C 0.0430(9) 0.2054(8) 0.2516(4) 0.0184(7) Uani 0.905(3) 1 d PD B 1
C7 C 0.0837(4) 0.1779(3) 0.3617(4) 0.0191(7) Uani 0.905(3) 1 d PD B 1
H7 H 0.0374 0.1888 0.4167 0.023 Uiso 0.905(3) 1 calc PR B 1
C8 C 0.2029(2) 0.13092(13) 0.3892(2) 0.0198(5) Uani 0.905(3) 1 d PD B 1
C4' C 0.2503(2) 0.12547(14) 0.28966(19) 0.0197(5) Uani 0.095(3) 1 d PD B 2
C5' C 0.147(2) 0.166(2) 0.2032(17) 0.0194(2) Uani 0.095(3) 1 d PD B 2
H5' H 0.1442 0.1652 0.1236 0.023 Uiso 0.095(3) 1 calc PR B 2
C6' C 0.054(9) 0.204(8) 0.241(4) 0.0184(7) Uani 0.095(3) 1 d PD B 2
S7' S 0.0685(11) 0.1881(7) 0.3914(10) 0.0191(7) Uani 0.095(3) 1 d PD B 2
C8' C 0.2029(2) 0.13092(13) 0.3892(2) 0.0198(5) Uani 0.095(3) 1 d PD B 2
C9 C 0.2686(2) 0.09168(14) 0.48962(19) 0.0192(5) Uani 1 1 d . . .
H9 H 0.2368 0.0953 0.5555 0.023 Uiso 1 1 calc R B 1
C10 C 0.3839(2) 0.04550(13) 0.49662(19) 0.0177(5) Uani 1 1 d . . .
C11 C 0.5963(2) -0.00695(13) 0.30308(19) 0.0194(5) Uani 1 1 d . . .
C12 C 0.6413(2) -0.01241(14) 0.22204(19) 0.0202(5) Uani 1 1 d . . .
C13 C 0.8877(2) -0.07871(14) 0.1908(2) 0.0233(5) Uani 1 1 d . . .
H13A H 0.8726 -0.1280 0.2338 0.028 Uiso 1 1 calc R . .
H13B H 0.9321 -0.0973 0.1335 0.028 Uiso 1 1 calc R . .
C14 C 0.9788(3) -0.02039(17) 0.2759(2) 0.0334(6) Uani 1 1 d . . .
H14A H 1.0017 0.0261 0.2335 0.050 Uiso 1 1 calc R . .
H14B H 1.0585 -0.0500 0.3176 0.050 Uiso 1 1 calc R . .
H14C H 0.9347 0.0003 0.3313 0.050 Uiso 1 1 calc R . .
C15 C 0.6281(2) -0.11402(16) 0.0118(2) 0.0243(5) Uani 1 1 d . . .
H15A H 0.5465 -0.0886 -0.0370 0.029 Uiso 1 1 calc R . .
H15B H 0.6787 -0.1337 -0.0403 0.029 Uiso 1 1 calc R . .
C16 C 0.5930(3) -0.18796(16) 0.0759(2) 0.0296(6) Uani 1 1 d . . .
H16A H 0.6728 -0.2108 0.1292 0.044 Uiso 1 1 calc R . .
H16B H 0.5502 -0.2303 0.0197 0.044 Uiso 1 1 calc R . .
H16C H 0.5334 -0.1702 0.1198 0.044 Uiso 1 1 calc R . .
C17 C 0.7406(3) 0.06445(15) 0.0334(2) 0.0283(6) Uani 1 1 d . . .
H17A H 0.6529 0.0799 -0.0170 0.034 Uiso 1 1 calc R . .
H17B H 0.7702 0.1089 0.0914 0.034 Uiso 1 1 calc R . .
C18 C 0.8345(2) 0.05943(15) -0.0403(2) 0.0262(5) Uani 1 1 d . . .
H18A H 0.9230 0.0481 0.0096 0.039 Uiso 1 1 calc R . .
H18B H 0.8341 0.1120 -0.0806 0.039 Uiso 1 1 calc R . .
H18C H 0.8070 0.0150 -0.0973 0.039 Uiso 1 1 calc R . .
C19 C -0.0689(2) 0.25537(14) 0.18143(19) 0.0208(5) Uani 1 1 d . . .
C20 C -0.2880(2) 0.31133(16) 0.1440(2) 0.0284(6) Uani 1 1 d . . .
H20A H -0.3210 0.2875 0.0654 0.034 Uiso 1 1 calc R B .
H20B H -0.2623 0.3694 0.1376 0.034 Uiso 1 1 calc R . .
C21 C -0.3899(2) 0.30485(16) 0.2099(2) 0.0288(6) Uani 1 1 d . B .
H21A H -0.3775 0.3486 0.2694 0.035 Uiso 1 1 calc R . .
H21B H -0.4797 0.3087 0.1567 0.035 Uiso 1 1 calc R . .
C22 C -0.3641(2) 0.21984(16) 0.2655(2) 0.0262(5) Uani 1 1 d . . .
H22A H -0.4024 0.1759 0.2087 0.031 Uiso 1 1 calc R B .
H22B H -0.4007 0.2153 0.3321 0.031 Uiso 1 1 calc R . .
C23 C -0.2149(2) 0.21430(15) 0.3051(2) 0.0230(5) Uani 1 1 d . B .
H23A H -0.1785 0.2387 0.3831 0.028 Uiso 1 1 calc R . .
H23B H -0.1850 0.1564 0.3063 0.028 Uiso 1 1 calc R . .

loop_
_atom_site_aniso_label
_atom_site_aniso_U_11
_atom_site_aniso_U_22
_atom_site_aniso_U_33
_atom_site_aniso_U_23
_atom_site_aniso_U_13
_atom_site_aniso_U_12
Si1 0.0198(3) 0.0211(3) 0.0176(3) 0.0018(2) 0.0088(3) 0.0026(2)
O1 0.0264(9) 0.0317(9) 0.0201(9) 0.0058(7) 0.0020(7) -0.0009(7)
N1 0.0198(10) 0.0225(10) 0.0217(10) 0.0030(8) 0.0022(8) 0.0023(8)
C1 0.0207(11) 0.0183(10) 0.0158(11) -0.0016(8) 0.0061(9) -0.0014(9)
C2 0.0174(11) 0.0180(10) 0.0176(11) -0.0017(8) 0.0047(9) -0.0027(8)
C3 0.0206(11) 0.0217(11) 0.0159(11) -0.0010(8) 0.0049(9) -0.0014(9)
C4 0.0209(11) 0.0191(10) 0.0172(11) -0.0011(8) 0.0025(9) -0.0013(9)
S5 0.0201(3) 0.0236(4) 0.0150(4) 0.0027(2) 0.0058(3) 0.0033(2)
C6 0.021(2) 0.0191(11) 0.0175(14) -0.0006(17) 0.0082(11) -0.0008(15)
C7 0.0156(14) 0.0208(15) 0.022(2) -0.0020(14) 0.0077(13) 0.0036(10)
C8 0.0176(11) 0.0184(10) 0.0240(12) -0.0016(9) 0.0067(9) -0.0011(8)
C4' 0.0209(11) 0.0191(10) 0.0172(11) -0.0011(8) 0.0025(9) -0.0013(9)
C5' 0.0201(3) 0.0236(4) 0.0150(4) 0.0027(2) 0.0058(3) 0.0033(2)
C6' 0.021(2) 0.0191(11) 0.0175(14) -0.0006(17) 0.0082(11) -0.0008(15)
S7' 0.0156(14) 0.0208(15) 0.022(2) -0.0020(14) 0.0077(13) 0.0036(10)
C8' 0.0176(11) 0.0184(10) 0.0240(12) -0.0016(9) 0.0067(9) -0.0011(8)
C9 0.0188(11) 0.0222(11) 0.0194(11) -0.0021(9) 0.0097(9) -0.0012(9)
C10 0.0178(11) 0.0187(10) 0.0169(11) -0.0011(8) 0.0058(9) -0.0009(8)
C11 0.0188(11) 0.0184(11) 0.0211(12) 0.0023(8) 0.0056(9) 0.0027(8)
C12 0.0211(11) 0.0231(11) 0.0180(11) 0.0023(9) 0.0083(9) 0.0033(9)
C13 0.0204(12) 0.0223(11) 0.0270(12) 0.0004(9) 0.0063(10) 0.0011(9)
C14 0.0317(14) 0.0283(13) 0.0354(15) -0.0002(11) 0.0018(11) -0.0008(11)
C15 0.0215(12) 0.0342(13) 0.0177(11) -0.0010(9) 0.0064(9) 0.0014(9)
C16 0.0272(13) 0.0282(13) 0.0303(13) -0.0025(10) 0.0035(11) -0.0026(10)
C17 0.0325(13) 0.0259(12) 0.0309(13) 0.0079(10) 0.0165(11) 0.0089(10)
C18 0.0287(13) 0.0283(12) 0.0256(13) 0.0049(10) 0.0141(10) 0.0012(10)
C19 0.0215(11) 0.0205(11) 0.0175(11) 0.0003(8) 0.0008(9) -0.0023(9)
C20 0.0216(12) 0.0277(12) 0.0315(13) 0.0049(10) 0.0006(10) 0.0041(10)
C21 0.0220(12) 0.0282(12) 0.0325(14) -0.0039(10) 0.0016(10) 0.0044(10)
C22 0.0218(12) 0.0307(13) 0.0269(13) -0.0027(10) 0.0085(10) 0.0008(10)
C23 0.0220(12) 0.0250(12) 0.0227(12) 0.0006(9) 0.0075(9) 0.0011(9)

loop_
_atom_type_symbol
_atom_type_description
_atom_type_scat_dispersion_real
_atom_type_scat_dispersion_imag
_atom_type_scat_source
C C 0.0181 0.0091 'International Tables Vol C Tables 4.2.6.8 and 6.1.1.4'
H H 0.0000 0.0000 'International Tables Vol C Tables 4.2.6.8 and 6.1.1.4'
N N 0.0311 0.0180 'International Tables Vol C Tables 4.2.6.8 and 6.1.1.4'
O O 0.0492 0.0322 'International Tables Vol C Tables 4.2.6.8 and 6.1.1.4'
Si Si 0.2541 0.3302 'International Tables Vol C Tables 4.2.6.8 and 6.1.1.4'
S S 0.3331 0.5567 'International Tables Vol C Tables 4.2.6.8 and 6.1.1.4'

loop_
_geom_angle_atom_site_label_1
_geom_angle_atom_site_label_2
_geom_angle_atom_site_label_3
_geom_angle
_geom_angle_site_symmetry_1
_geom_angle_site_symmetry_3
_geom_angle_publ_flag
C12 Si1 C13 105.93(11) . . ?
C12 Si1 C15 107.25(11) . . ?
C13 Si1 C15 108.79(11) . . ?
C12 Si1 C17 109.29(11) . . ?
C13 Si1 C17 112.89(11) . . ?
C15 Si1 C17 112.35(12) . . ?
C19 N1 C23 128.17(19) . . ?
C19 N1 C20 118.5(2) . . ?
C23 N1 C20 111.90(19) . . ?
C10 C1 C2 121.6(2) 3_656 . ?
C10 C1 C11 118.4(2) 3_656 . ?
C2 C1 C11 120.0(2) . . ?
C1 C2 C3 121.3(2) . . ?
C1 C2 C10 119.4(2) . . ?
C3 C2 C10 119.4(2) . . ?
C4 C3 C2 119.9(2) . . ?
C4 C3 H3 120.0 . . ?
C2 C3 H3 120.0 . . ?
C3 C4 C8 121.3(2) . . ?
C3 C4 S5 126.34(18) . . ?
C8 C4 S5 112.31(17) . . ?
C4 S5 C6 90.20(13) . . ?
C7 C6 C19 135.8(3) . . ?
C7 C6 S5 112.9(3) . . ?
C19 C6 S5 111.2(2) . . ?
C6 C7 C8 114.6(3) . . ?
C6 C7 H7 122.7 . . ?
C8 C7 H7 122.7 . . ?
C9 C8 C4 119.8(2) . . ?
C9 C8 C7 130.2(3) . . ?
C4 C8 C7 110.0(2) . . ?
C6' C5' H5' 121.8 . . ?
C5' C6' C19 134.0(19) . . ?
C5' C6' S7' 114.5(16) . . ?
C19 C6' S7' 111.4(15) . . ?
C8 C9 C10 120.8(2) . . ?
C8 C9 H9 119.6 . . ?
C10 C9 H9 119.6 . . ?
C1 C10 C9 122.3(2) 3_656 . ?
C1 C10 C2 119.0(2) 3_656 . ?
C9 C10 C2 118.7(2) . . ?
C12 C11 C1 177.4(2) . . ?
C11 C12 Si1 171.1(2) . . ?
C14 C13 Si1 114.94(17) . . ?
C14 C13 H13A 108.5 . . ?
Si1 C13 H13A 108.5 . . ?
C14 C13 H13B 108.5 . . ?
Si1 C13 H13B 108.5 . . ?
H13A C13 H13B 107.5 . . ?
C13 C14 H14A 109.5 . . ?
C13 C14 H14B 109.5 . . ?
H14A C14 H14B 109.5 . . ?
C13 C14 H14C 109.5 . . ?
H14A C14 H14C 109.5 . . ?
H14B C14 H14C 109.5 . . ?
C16 C15 Si1 113.13(16) . . ?
C16 C15 H15A 109.0 . . ?
Si1 C15 H15A 109.0 . . ?
C16 C15 H15B 109.0 . . ?
Si1 C15 H15B 109.0 . . ?
H15A C15 H15B 107.8 . . ?
C15 C16 H16A 109.5 . . ?
C15 C16 H16B 109.5 . . ?
H16A C16 H16B 109.5 . . ?
C15 C16 H16C 109.5 . . ?
H16A C16 H16C 109.5 . . ?
H16B C16 H16C 109.5 . . ?
C18 C17 Si1 114.24(17) . . ?
C18 C17 H17A 108.7 . . ?
Si1 C17 H17A 108.7 . . ?
C18 C17 H17B 108.7 . . ?
Si1 C17 H17B 108.7 . . ?
H17A C17 H17B 107.6 . . ?
C17 C18 H18A 109.5 . . ?
C17 C18 H18B 109.5 . . ?
H18A C18 H18B 109.5 . . ?
C17 C18 H18C 109.5 . . ?
H18A C18 H18C 109.5 . . ?
H18B C18 H18C 109.5 . . ?
O1 C19 N1 121.7(2) . . ?
O1 C19 C6 118.7(3) . . ?
N1 C19 C6 119.6(3) . . ?
O1 C19 C6' 112(2) . . ?
N1 C19 C6' 126(3) . . ?
N1 C20 C21 103.1(2) . . ?
N1 C20 H20A 111.1 . . ?
C21 C20 H20A 111.1 . . ?
N1 C20 H20B 111.1 . . ?
C21 C20 H20B 111.1 . . ?
H20A C20 H20B 109.1 . . ?
C22 C21 C20 103.05(19) . . ?
C22 C21 H21A 111.2 . . ?
C20 C21 H21A 111.2 . . ?
C22 C21 H21B 111.2 . . ?
C20 C21 H21B 111.2 . . ?
H21A C21 H21B 109.1 . . ?
C21 C22 C23 103.4(2) . . ?
C21 C22 H22A 111.1 . . ?
C23 C22 H22A 111.1 . . ?
C21 C22 H22B 111.1 . . ?
C23 C22 H22B 111.1 . . ?
H22A C22 H22B 109.1 . . ?
N1 C23 C22 102.63(19) . . ?
N1 C23 H23A 111.2 . . ?
C22 C23 H23A 111.2 . . ?
N1 C23 H23B 111.2 . . ?
C22 C23 H23B 111.2 . . ?
H23A C23 H23B 109.2 . . ?

loop_
_geom_bond_atom_site_label_1
_geom_bond_atom_site_label_2
_geom_bond_distance
_geom_bond_site_symmetry_2
_geom_bond_publ_flag
Si1 C12 1.845(2) . ?
Si1 C13 1.866(2) . ?
Si1 C15 1.870(2) . ?
Si1 C17 1.878(2) . ?
O1 C19 1.241(3) . ?
N1 C19 1.343(3) . ?
N1 C23 1.474(3) . ?
N1 C20 1.478(3) . ?
C1 C10 1.411(3) 3_656 ?
C1 C2 1.413(3) . ?
C1 C11 1.434(3) . ?
C2 C3 1.415(3) . ?
C2 C10 1.448(3) . ?
C3 C4 1.369(3) . ?
C3 H3 0.9500 . ?
C4 C8 1.433(3) . ?
C4 S5 1.752(2) . ?
S5 C6 1.763(3) . ?
C6 C7 1.348(5) . ?
C6 C19 1.489(4) . ?
C7 C8 1.437(5) . ?
C7 H7 0.9500 . ?
C8 C9 1.368(3) . ?
C5' C6' 1.360(19) . ?
C5' H5' 0.9500 . ?
C6' C19 1.55(2) . ?
C6' S7' 1.79(2) . ?
C9 C10 1.422(3) . ?
C9 H9 0.9500 . ?
C10 C1 1.411(3) 3_656 ?
C11 C12 1.208(3) . ?
C13 C14 1.522(3) . ?
C13 H13A 0.9900 . ?
C13 H13B 0.9900 . ?
C14 H14A 0.9800 . ?
C14 H14B 0.9800 . ?
C14 H14C 0.9800 . ?
C15 C16 1.530(4) . ?
C15 H15A 0.9900 . ?
C15 H15B 0.9900 . ?
C16 H16A 0.9800 . ?
C16 H16B 0.9800 . ?
C16 H16C 0.9800 . ?
C17 C18 1.520(3) . ?
C17 H17A 0.9900 . ?
C17 H17B 0.9900 . ?
C18 H18A 0.9800 . ?
C18 H18B 0.9800 . ?
C18 H18C 0.9800 . ?
C20 C21 1.523(4) . ?
C20 H20A 0.9900 . ?
C20 H20B 0.9900 . ?
C21 C22 1.522(4) . ?
C21 H21A 0.9900 . ?
C21 H21B 0.9900 . ?
C22 C23 1.528(3) . ?
C22 H22A 0.9900 . ?
C22 H22B 0.9900 . ?
C23 H23A 0.9900 . ?
C23 H23B 0.9900 . ?

loop_
_geom_torsion_atom_site_label_1
_geom_torsion_atom_site_label_2
_geom_torsion_atom_site_label_3
_geom_torsion_atom_site_label_4
_geom_torsion
_geom_torsion_site_symmetry_1
_geom_torsion_site_symmetry_2
_geom_torsion_site_symmetry_3
_geom_torsion_site_symmetry_4
_geom_torsion_publ_flag
C10 C1 C2 C3 -178.8(2) 3_656 . . . ?
C11 C1 C2 C3 0.6(3) . . . . ?
C10 C1 C2 C10 0.9(3) 3_656 . . . ?
C11 C1 C2 C10 -179.7(2) . . . . ?
C1 C2 C3 C4 179.6(2) . . . . ?
C10 C2 C3 C4 -0.1(3) . . . . ?
C2 C3 C4 C8 1.2(3) . . . . ?
C2 C3 C4 S5 -179.60(17) . . . . ?
C3 C4 S5 C6 178.6(5) . . . . ?
C8 C4 S5 C6 -2.2(5) . . . . ?
C4 S5 C6 C7 2.5(9) . . . . ?
C4 S5 C6 C19 -179.5(8) . . . . ?
C19 C6 C7 C8 -179.4(12) . . . . ?
S5 C6 C7 C8 -2.1(12) . . . . ?
C3 C4 C8 C9 -1.3(3) . . . . ?
S5 C4 C8 C9 179.45(17) . . . . ?
C3 C4 C8 C7 -179.3(3) . . . . ?
S5 C4 C8 C7 1.5(3) . . . . ?
C6 C7 C8 C9 -177.3(8) . . . . ?
C6 C7 C8 C4 0.4(8) . . . . ?
C4 C8 C9 C10 0.1(3) . . . . ?
C7 C8 C9 C10 177.6(3) . . . . ?
C8 C9 C10 C1 -178.8(2) . . . 3_656 ?
C8 C9 C10 C2 1.0(3) . . . . ?
C1 C2 C10 C1 -0.8(3) . . . 3_656 ?
C3 C2 C10 C1 178.8(2) . . . 3_656 ?
C1 C2 C10 C9 179.3(2) . . . . ?
C3 C2 C10 C9 -1.0(3) . . . . ?
C12 Si1 C13 C14 -64.9(2) . . . . ?
C15 Si1 C13 C14 -179.95(18) . . . . ?
C17 Si1 C13 C14 54.6(2) . . . . ?
C12 Si1 C15 C16 -49.0(2) . . . . ?
C13 Si1 C15 C16 65.1(2) . . . . ?
C17 Si1 C15 C16 -169.14(17) . . . . ?
C12 Si1 C17 C18 166.78(18) . . . . ?
C13 Si1 C17 C18 49.2(2) . . . . ?
C15 Si1 C17 C18 -74.3(2) . . . . ?
C23 N1 C19 O1 165.5(2) . . . . ?
C20 N1 C19 O1 0.0(3) . . . . ?
C23 N1 C19 C6 -13.4(7) . . . . ?
C20 N1 C19 C6 -178.9(7) . . . . ?
C23 N1 C19 C6' -12(7) . . . . ?
C20 N1 C19 C6' -177(7) . . . . ?
C7 C6 C19 O1 161.0(13) . . . . ?
S5 C6 C19 O1 -16.3(11) . . . . ?
C7 C6 C19 N1 -20.1(19) . . . . ?
S5 C6 C19 N1 162.6(5) . . . . ?
C5' C6' C19 O1 -26(18) . . . . ?
S7' C6' C19 O1 159(6) . . . . ?
C5' C6' C19 N1 152(11) . . . . ?
S7' C6' C19 N1 -23(12) . . . . ?
C19 N1 C20 C21 179.6(2) . . . . ?
C23 N1 C20 C21 11.9(3) . . . . ?
N1 C20 C21 C22 -31.9(2) . . . . ?
C20 C21 C22 C23 40.5(2) . . . . ?
C19 N1 C23 C22 -153.3(2) . . . . ?
C20 N1 C23 C22 12.9(3) . . . . ?
C21 C22 C23 N1 -32.6(2) . . . . ?
